data_7223690
loop_
_publ_author_name
'Range, K.J.'
'Klement, U.'
'Meister, H.'

_publ_section_title
;
 Hochdruckumwandlungen von Cer(III) Orthovanadat(V), Ce V O4
;
_journal_name_full
;
Zeitschrift fuer Naturforschung, Teil B. Anorganische Chemie, Organische 
Chemie (42,1987-)
;
_journal_page_first 598
_journal_page_last 602
_journal_volume 45
_journal_year 1990
_chemical_formula_sum 'Ce O4 V'
_chemical_name_systematic 'Ce (V O4)'
_space_group_IT_number 14
_symmetry_space_group_name_Hall '-P 2yn'
_symmetry_space_group_name_H-M 'P 1 21/n 1'
_cell_angle_alpha 90
_cell_angle_beta 105.13
_cell_angle_gamma 90
_cell_formula_units_Z 4
_cell_length_a 7.003
_cell_length_b 7.227
_cell_length_c 6.685
_cell_volume 326.604
_citation_journal_id_ASTM ZNBSEN
_cod_data_source_file Range_ZNBSEN_1990_1322.cif
_cod_data_source_block Ce1O4V1
_cod_original_cell_volume 326.6045
_cod_original_sg_symbol_Hall '-P 2ybc (x-z,y,z)'
_cod_original_formula_sum 'Ce1 O4 V1'
_cod_database_code 7223690

loop_
_symmetry_equiv_pos_as_xyz
x,y,z
-x+1/2,y+1/2,-z+1/2
-x,-y,-z
x-1/2,-y-1/2,z-1/2

loop_
_atom_site_label
_atom_site_type_symbol
_atom_site_fract_x
_atom_site_fract_y
_atom_site_fract_z
_atom_site_occupancy
_atom_site_U_iso_or_equiv
O3 O-2 0.3894 0.222 0.771 1 0.0
V1 V+5 0.19948 0.1647 0.8844 1 0.0
O4 O-2 0.0168 0.1052 0.6743 1 0.0
O1 O-2 0.2541 0.9959 0.731 1 0.0
Ce1 Ce+3 0.22439 0.15657 0.39678 1 0.0
O2 O-2 0.1124 0.3456 0.0013 1 0.0
